data_4003192
loop_
_publ_author_name
'McKellar, Scott C.'
'Sotelo, Jorge'
'Greenaway, Alex'
'Mowat, John P. S.'
'Kvam, Odin'
'Morrison, Carole A.'
'Wright, Paul A.'
'Moggach, Stephen A.'

_publ_section_title
;
 Pore Shape Modification of a Microporous Metal--Organic Framework Using
 High Pressure: Accessing a New Phase with Oversized Guest Molecules
;
_journal_issue 2
_journal_name_full 'Chemistry of Materials'
_journal_page_first 466
_journal_paper_doi 10.1021/acs.chemmater.5b02891
_journal_volume 28
_journal_year 2016
_chemical_formula_moiety 'C12 H6 O6 Sc1'
_chemical_formula_sum 'C12 H6 O6 Sc'
_chemical_formula_weight 291.13
_space_group_IT_number 70
_space_group_name_Hall '-F 2uv 2vw'
_space_group_name_H-M_alt 'F d d d :2'
_symmetry_cell_setting orthorhombic
_symmetry_Int_Tables_number 70
_symmetry_space_group_name_Hall '-F 2uv 2vw'
_symmetry_space_group_name_H-M 'F d d d :2'
_atom_sites_solution_hydrogens difmap
_atom_sites_solution_primary other
_audit_creation_date 15-06-01
_audit_creation_method CRYSTALS_ver_14.40
_cell_angle_alpha 90
_cell_angle_beta 90
_cell_angle_gamma 90
_cell_formula_units_Z 16
_cell_length_a 8.777(6)
_cell_length_b 20.772(14)
_cell_length_c 34.38(2)
_cell_measurement_reflns_used 1385
_cell_measurement_temperature 293
_cell_measurement_theta_max 23
_cell_measurement_theta_min 2
_cell_volume 6268(7)
_computing_cell_refinement 'Apex2 (Bruker AXS, 2006)'
_computing_data_collection 'Apex2 (Bruker AXS, 2006)'
_computing_data_reduction 'Apex2 (Bruker AXS, 2006)'
_computing_molecular_graphics 'CAMERON (Watkin et al., 1996)'
_computing_publication_material 'CRYSTALS (Betteridge et al., 2003)'
_computing_structure_refinement 'CRYSTALS (Betteridge et al., 2003)'
_computing_structure_solution 'Superflip (Palatinus & Chapuis, 2007)'
_diffrn_ambient_temperature 293
_diffrn_measured_fraction_theta_full 0.977
_diffrn_measured_fraction_theta_max 0.951
_diffrn_measurement_device Area
_diffrn_measurement_device_type 'Bruker Kappa Apex2'
_diffrn_measurement_method \w
_diffrn_radiation_monochromator graphite
_diffrn_radiation_probe x-ray
_diffrn_radiation_type 'Mo K\a'
_diffrn_radiation_wavelength 0.71073
_diffrn_reflns_av_R_equivalents 0.000
_diffrn_reflns_limit_h_max 9
_diffrn_reflns_limit_h_min 0
_diffrn_reflns_limit_k_max 22
_diffrn_reflns_limit_k_min 0
_diffrn_reflns_limit_l_max 36
_diffrn_reflns_limit_l_min 0
_diffrn_reflns_number 5358
_diffrn_reflns_theta_full 17.483
_diffrn_reflns_theta_max 23.311
_diffrn_reflns_theta_min 2.291
_diffrn_standards_number 0
_exptl_absorpt_coefficient_mu 0.484
_exptl_absorpt_correction_T_max 0.95
_exptl_absorpt_correction_T_min 0.91
_exptl_absorpt_correction_type multi-scan
_exptl_absorpt_process_details 'SADABS (Siemens, 1996)'
_exptl_crystal_colour colourless
_exptl_crystal_density_diffrn 1.234
_exptl_crystal_density_method 'not measured'
_exptl_crystal_description block
_exptl_crystal_F_000 2352
_exptl_crystal_size_max 0.200
_exptl_crystal_size_mid 0.200
_exptl_crystal_size_min 0.100
_refine_diff_density_max 0.67
_refine_diff_density_min -0.68
_refine_ls_extinction_method None
_refine_ls_goodness_of_fit_ref 0.9012
_refine_ls_hydrogen_treatment noref
_refine_ls_matrix_type full
_refine_ls_number_parameters 97
_refine_ls_number_reflns 1072
_refine_ls_number_restraints 122
_refine_ls_R_factor_all 0.1027
_refine_ls_R_factor_gt 0.0545
_refine_ls_shift/su_max 0.0003318
_refine_ls_shift/su_mean 0.0000468
_refine_ls_structure_factor_coef Fsqd
_refine_ls_weighting_details
;
 Method, part 1, Chebychev polynomial, (Watkin, 1994, Prince, 1982) 
 [weight] = 1.0/[A~0~*T~0~(x)+A~1~*T~1~(x) ... +A~n-1~]*T~n-1~(x)] 
 where A~i~ are the Chebychev coefficients listed below and x= Fcalc/Fmax 
 Method = Robust Weighting (Prince, 1982) 
 W = [weight] * [1-(deltaF/6*sigmaF)^2^]^2^ 
 A~i~ are: 
 5.11 4.60 1.38 -0.359 
;
_refine_ls_weighting_scheme calc
_refine_ls_wR_factor_all 0.1315
_refine_ls_wR_factor_gt 0.1115
_refine_ls_wR_factor_ref 0.1315
_reflns_limit_h_max 9
_reflns_limit_h_min 0
_reflns_limit_k_max 22
_reflns_limit_k_min 0
_reflns_limit_l_max 36
_reflns_limit_l_min 0
_reflns_number_gt 677
_reflns_number_total 1090
_reflns_threshold_expression I>2.0\s(I)
_oxford_diffrn_Wilson_B_factor 0.43
_oxford_diffrn_Wilson_scale 640.81
_oxford_refine_ls_r_factor_ref 0.1027
_oxford_refine_ls_scale 0.05328(2)
_oxford_reflns_number_all 1072
_oxford_reflns_threshold_expression_ref I>-10.0\s(I)
_oxford_structure_analysis_title 'ST3018_0m in Fddd'
_cod_data_source_file cm5b02891_si_003.cif
_cod_data_source_block pent_immersion
_cod_depositor_comments
;
The following automatic conversions were performed:

data item '_atom_sites_solution_primary' value 'Other' was changed to
'other' in accordance with the
/home/saulius/struct/COD-crude-data/automatic-downloads/DataCite-retrospective/ACS/depositions/lib/dictionaries/cif_core.dic
dictionary named 'cif_core.dic' version 2.4.2 last updated on
2011-04-26.

Automatic conversion script
Id: cif_fix_values 6909 2019-04-08 15:41:33Z antanas 
;
_cod_original_sg_symbol_H-M 'F d d d'
_cod_original_formula_sum 'C12 H6 O6 Sc1'
_cod_database_code 4003192

loop_
_symmetry_equiv_pos_as_xyz
x,y,z
-x,-y,-z
x,y+1/2,z+1/2
-x,-y+1/2,-z+1/2
x+1/2,y,z+1/2
-x+1/2,-y,-z+1/2
x+1/2,y+1/2,z
-x+1/2,-y+1/2,-z
-x,y+1/4,z+1/4
x,-y+1/4,-z+1/4
-x,y+3/4,z+3/4
x,-y+3/4,-z+3/4
-x+1/2,y+1/4,z+3/4
x+1/2,-y+1/4,-z+3/4
-x+1/2,y+3/4,z+1/4
x+1/2,-y+3/4,-z+1/4
x+1/4,-y,z+1/4
-x+1/4,y,-z+1/4
x+1/4,-y+1/2,z+3/4
-x+1/4,y+1/2,-z+3/4
x+3/4,-y,z+3/4
-x+3/4,y,-z+3/4
x+3/4,-y+1/2,z+1/4
-x+3/4,y+1/2,-z+1/4
-x+1/4,-y+3/4,z+1/2
x+1/4,y+3/4,-z+1/2
-x+1/4,-y+5/4,z+1
x+1/4,y+5/4,-z+1
-x+3/4,-y+3/4,z+1
x+3/4,y+3/4,-z+1
-x+3/4,-y+5/4,z+1/2
x+3/4,y+5/4,-z+1/2

loop_
_atom_site_label
_atom_site_type_symbol
_atom_site_fract_x
_atom_site_fract_y
_atom_site_fract_z
_atom_site_U_iso_or_equiv
_atom_site_occupancy
_atom_site_adp_type
_atom_site_refinement_flags_posn
_atom_site_refinement_flags_adp
Sc1 Sc 0.3750 0.3750 0.63579(4) 0.0101 1.0000 Uani S T
O1 O 0.2453(5) 0.3342(2) 0.59247(12) 0.0419 1.0000 Uani . U
O2 O 0.0086(4) 0.3331(2) 0.57042(11) 0.0306 1.0000 Uani . U
O3 O 0.2448(5) 0.45834(17) 0.63548(14) 0.0394 1.0000 Uani . U
C1 C 0.1476(6) 0.3201(3) 0.56726(16) 0.0259 1.0000 Uani . U
C2 C 0.2009(6) 0.2839(3) 0.53229(17) 0.0306 1.0000 Uani . U
C3 C 0.0975(7) 0.2644(4) 0.50463(19) 0.0490 1.0000 Uani . U
C4 C 0.1466(7) 0.2306(4) 0.47237(19) 0.0503 1.0000 Uani . U
C5 C 0.1250 0.4855(3) 0.6250 0.0290 1.0000 Uani S TU
C6 C 0.1250 0.5586(3) 0.6250 0.0294 1.0000 Uani S TU
C7 C 0.258(3) 0.5939(13) 0.6179(7) 0.0340 0.5000 Uani . U
C8 C 0.258(3) 0.6607(13) 0.6173(7) 0.0344 0.5000 Uani . U
H31 H -0.0082 0.2743 0.5077 0.0575 1.0000 Uiso . .
H41 H 0.0752 0.2171 0.4533 0.0604 1.0000 Uiso . .
H71 H 0.3507 0.5712 0.6137 0.0412 0.5000 Uiso . .
H81 H 0.3488 0.6841 0.6115 0.0418 0.5000 Uiso . .

loop_
_atom_site_aniso_label
_atom_site_aniso_U_11
_atom_site_aniso_U_22
_atom_site_aniso_U_33
_atom_site_aniso_U_23
_atom_site_aniso_U_13
_atom_site_aniso_U_12
Sc1 0.0167(7) 0.0080(6) 0.0057(7) 0.0000 0.0000 -0.0007(7)
O1 0.025(2) 0.070(3) 0.031(2) -0.037(2) -0.0022(17) 0.000(2)
O2 0.0243(17) 0.044(3) 0.024(2) -0.0181(19) 0.0041(17) 0.0077(19)
O3 0.026(2) 0.0104(18) 0.082(4) -0.004(2) -0.007(2) 0.0035(16)
C1 0.022(2) 0.037(3) 0.019(3) -0.014(2) 0.0005(18) 0.000(3)
C2 0.022(2) 0.044(4) 0.026(3) -0.022(3) 0.002(2) 0.002(3)
C3 0.019(3) 0.087(5) 0.041(4) -0.041(3) -0.003(2) 0.011(3)
C4 0.022(2) 0.089(5) 0.040(4) -0.042(3) -0.003(3) 0.005(4)
C5 0.024(3) 0.011(2) 0.052(5) 0.0000 0.001(4) 0.0000
C6 0.021(3) 0.010(2) 0.057(5) 0.0000 -0.001(4) 0.0000
C7 0.021(3) 0.013(3) 0.069(15) 0.009(10) 0.011(7) 0.005(3)
C8 0.022(3) 0.013(3) 0.068(14) 0.007(10) 0.009(7) 0.000(3)

loop_
_atom_type_symbol
_atom_type_scat_dispersion_real
_atom_type_scat_dispersion_imag
_atom_type_scat_Cromer_Mann_a1
_atom_type_scat_Cromer_Mann_b1
_atom_type_scat_Cromer_Mann_a2
_atom_type_scat_Cromer_Mann_b2
_atom_type_scat_Cromer_Mann_a3
_atom_type_scat_Cromer_Mann_b3
_atom_type_scat_Cromer_Mann_a4
_atom_type_scat_Cromer_Mann_b4
_atom_type_scat_Cromer_Mann_c
_atom_type_scat_source
C 0.0033 0.0016 2.3100 20.8439 1.0200 10.2075 1.5886 0.5687 0.8650 51.6512 0.2156 'International Tables Vol C 4.2.6.8 and 6.1.1.4'
H 0.0000 0.0000 0.4930 10.5109 0.3229 26.1257 0.1402 3.1424 0.0408 57.7998 0.0030 'International Tables Vol C 4.2.6.8 and 6.1.1.4'
O 0.0106 0.0060 3.0485 13.2771 2.2868 5.7011 1.5463 0.3239 0.8670 32.9089 0.2508 'International Tables Vol C 4.2.6.8 and 6.1.1.4'
Sc 0.2519 0.3716 9.1890 9.0213 7.3679 0.5729 1.6409 136.1080 1.4680 51.3531 1.3329 'International Tables Vol C 4.2.6.8 and 6.1.1.4'

loop_
_geom_angle_atom_site_label_1
_geom_angle_site_symmetry_1
_geom_angle_atom_site_label_2
_geom_angle_atom_site_label_3
_geom_angle_site_symmetry_3
_geom_angle
_geom_angle_publ_flag
O2 18_556 Sc1 O2 16_556 88.2(2) yes
O2 18_556 Sc1 O3 29_554 88.01(17) yes
O2 16_556 Sc1 O3 29_554 92.42(18) yes
O2 18_556 Sc1 O1 29_554 179.49(18) yes
O2 16_556 Sc1 O1 29_554 92.25(17) yes
O3 29_554 Sc1 O1 29_554 92.00(19) yes
O2 18_556 Sc1 O1 . 92.25(17) yes
O2 16_556 Sc1 O1 . 179.49(18) yes
O3 29_554 Sc1 O1 . 87.57(18) yes
O1 29_554 Sc1 O1 . 87.2(3) yes
O2 18_556 Sc1 O3 . 92.42(18) yes
O2 16_556 Sc1 O3 . 88.01(17) yes
O3 29_554 Sc1 O3 . 179.4(3) yes
O1 29_554 Sc1 O3 . 87.57(19) yes
O1 . Sc1 O3 . 92.00(19) yes
Sc1 . O1 C1 . 167.2(4) yes
Sc1 16_456 O2 C1 . 134.0(4) yes
Sc1 . O3 C5 . 147.6(4) yes
O2 . C1 O1 . 123.7(5) yes
O2 . C1 C2 . 118.9(5) yes
O1 . C1 C2 . 117.4(5) yes
C1 . C2 C4 8_556 120.4(5) yes
C1 . C2 C3 . 119.9(5) yes
C4 8_556 C2 C3 . 119.7(5) yes
C2 . C3 C4 . 119.9(5) yes
C2 . C3 H31 . 120.1 no
C4 . C3 H31 . 120.0 no
C3 . C4 C2 8_556 120.4(5) yes
C3 . C4 H41 . 119.8 no
C2 8_556 C4 H41 . 119.7 no
O3 . C5 O3 18_556 126.2(7) yes
O3 . C5 C6 . 116.9(3) yes
O3 18_556 C5 C6 . 116.9(3) yes
C5 . C6 C7 18_556 121.5(10) yes
C5 . C6 C8 27_554 117.9(11) yes
C7 18_556 C6 C8 27_554 21.5(16) yes
C5 . C6 C8 10_566 117.9(11) yes
C7 18_556 C6 C8 10_566 116.2(9) yes
C8 27_554 C6 C8 10_566 124(2) yes
C5 . C6 C7 . 121.5(10) yes
C7 18_556 C6 C7 . 117(2) yes
C8 27_554 C6 C7 . 116.2(9) yes
C8 10_566 C6 C7 . 21.5(16) yes
H81 10_566 C7 C6 . 101.3 no
H81 10_566 C7 C7 10_566 104.1 no
C6 . C7 C7 10_566 115.4(15) yes
H81 10_566 C7 C8 . 119.0 no
C6 . C7 C8 . 122(2) yes
C7 10_566 C7 C8 . 21.5(16) yes
H81 10_566 C7 H71 . 44.9 no
C6 . C7 H71 . 118.8 no
C7 10_566 C7 H71 . 121.2 no
C8 . C7 H71 . 119.3 no
H71 10_566 C8 C8 10_566 96.9 no
H71 10_566 C8 C7 . 109.4 no
C8 10_566 C8 C7 . 18.7(17) yes
H71 10_566 C8 C6 10_566 110.9 no
C8 10_566 C8 C6 10_566 112.0(12) yes
C7 . C8 C6 10_566 118(2) yes
H71 10_566 C8 H81 . 48.8 no
C8 10_566 C8 H81 . 123.5 no
C7 . C8 H81 . 121.1 no
C6 10_566 C8 H81 . 121.4 no
C8 10_566 H71 C7 . 27.8 no
C7 10_566 H81 C8 . 23.9 no

loop_
_geom_bond_atom_site_label_1
_geom_bond_atom_site_label_2
_geom_bond_site_symmetry_2
_geom_bond_distance
_geom_bond_publ_flag
Sc1 O2 18_556 2.098(4) yes
Sc1 O2 16_556 2.098(4) yes
Sc1 O3 29_554 2.074(4) yes
Sc1 O1 29_554 2.057(4) yes
Sc1 O1 . 2.057(4) yes
Sc1 O3 . 2.074(4) yes
O1 C1 . 1.254(7) yes
O2 C1 . 1.254(7) yes
O3 C5 . 1.247(5) yes
C1 C2 . 1.493(7) yes
C2 C4 8_556 1.381(9) yes
C2 C3 . 1.376(8) yes
C3 C4 . 1.382(8) yes
C3 H31 . 0.955 no
C4 H41 . 0.948 no
C5 C6 . 1.519(9) yes
C6 C7 18_556 1.40(2) yes
C6 C8 27_554 1.36(2) yes
C6 C8 10_566 1.36(2) yes
C6 C7 . 1.40(2) yes
C7 H81 10_566 1.214 no
C7 C7 10_566 1.38(6) yes
C7 C8 . 1.389(12) yes
C7 H71 . 0.951 no
C8 H71 10_566 1.106 no
C8 C8 10_566 1.58(5) yes
C8 H81 . 0.950 no
